data_1529871
loop_
_publ_author_name
'Katagiri, Kosuke'
'Komagawa, Shinsuke'
'Uchiyama, Masanobu'
'Yamaguchi, Kentaro'
'Azumaya, Isao'

_publ_section_title
;
 Control of a Chiral Property of a Calix[3]aramide: The Racemization
 Suppressed by Intramolecular Cyclic Hydrogen Bonds and DMSO-H2O
 System-Induced Spontaneous Resolution.
;
_journal_issue 15
_journal_name_full 'Organic letters'
_journal_page_first 3650
_journal_page_last 3653
_journal_paper_doi 10.1021/acs.orglett.5b01455
_journal_volume 17
_journal_year 2015
_chemical_formula_sum 'C63 H57 N6 O9 P3'
_chemical_formula_weight 1135.06
_chemical_name_systematic
; 
 ? 
;
_space_group_IT_number 144
_symmetry_cell_setting trigonal
_symmetry_space_group_name_Hall 'P 31'
_symmetry_space_group_name_H-M 'P 31'
_atom_sites_solution_hydrogens geom
_atom_sites_solution_primary direct
_atom_sites_solution_secondary difmap
_audit_creation_method SHELXL-97
_cell_angle_alpha 90.00
_cell_angle_beta 90.00
_cell_angle_gamma 120.00
_cell_formula_units_Z 3
_cell_length_a 13.914(3)
_cell_length_b 13.914(3)
_cell_length_c 28.339(7)
_cell_measurement_reflns_used 5448
_cell_measurement_temperature 100
_cell_measurement_theta_max 18.97
_cell_measurement_theta_min 2.22
_cell_volume 4751.4(19)
_computing_cell_refinement 'APEX2 (Bruker AXS, 2006)'
_computing_data_collection 'APEX2 (Bruker AXS, 2006)'
_computing_data_reduction 'SAINT (Bruker AXS, 2004)'
_computing_molecular_graphics 'XSHEL (Bruker AXS,2002)'
_computing_publication_material 'XCIF (Bruker AXS, 2001)'
_computing_structure_refinement 'SHELXL-97 (Sheldrick, 1997)'
_computing_structure_solution 'SHELXS-97 (Sheldrick, 1997)'
_diffrn_ambient_temperature 100
_diffrn_detector_area_resol_mean 8.333
_diffrn_measured_fraction_theta_full 0.996
_diffrn_measured_fraction_theta_max 0.941
_diffrn_measurement_device_type 'Bruker APEXII CCD area detector'
_diffrn_measurement_method 'phi and omega scans'
_diffrn_radiation_monochromator graphite
_diffrn_radiation_source 'sealed tube'
_diffrn_radiation_type MoK\a
_diffrn_radiation_wavelength 0.71073
_diffrn_reflns_av_R_equivalents 0.0654
_diffrn_reflns_av_sigmaI/netI 0.0721
_diffrn_reflns_limit_h_max 17
_diffrn_reflns_limit_h_min -16
_diffrn_reflns_limit_k_max 17
_diffrn_reflns_limit_k_min -17
_diffrn_reflns_limit_l_max 35
_diffrn_reflns_limit_l_min -34
_diffrn_reflns_number 47646
_diffrn_reflns_theta_full 25.50
_diffrn_reflns_theta_max 26.82
_diffrn_reflns_theta_min 1.69
_exptl_absorpt_coefficient_mu 0.152
_exptl_absorpt_correction_T_max 0.9776
_exptl_absorpt_correction_T_min 0.9776
_exptl_absorpt_correction_type empirical
_exptl_absorpt_process_details
;
SADABS Sheldrick 1996
;
_exptl_crystal_colour colorless
_exptl_crystal_density_diffrn 1.190
_exptl_crystal_density_method 'not measured'
_exptl_crystal_description prismatic
_exptl_crystal_F_000 1782
_exptl_crystal_size_max 0.15
_exptl_crystal_size_mid 0.15
_exptl_crystal_size_min 0.15
_refine_diff_density_max 1.858
_refine_diff_density_min -0.628
_refine_diff_density_rms 0.163
_refine_ls_abs_structure_details 'Flack H D (1983), Acta Cryst. A39, 876-881'
_refine_ls_abs_structure_Flack 0.17(16)
_refine_ls_extinction_coef 0.026(3)
_refine_ls_extinction_expression Fc^*^=kFc[1+0.001xFc^2^\l^3^/sin(2\q)]^-1/4^
_refine_ls_extinction_method SHELXL
_refine_ls_goodness_of_fit_ref 1.196
_refine_ls_hydrogen_treatment mixed
_refine_ls_matrix_type full
_refine_ls_number_parameters 726
_refine_ls_number_reflns 12368
_refine_ls_number_restraints 85
_refine_ls_restrained_S_all 1.200
_refine_ls_R_factor_all 0.1493
_refine_ls_R_factor_gt 0.1137
_refine_ls_shift/su_max 0.001
_refine_ls_shift/su_mean 0.000
_refine_ls_structure_factor_coef Fsqd
_refine_ls_weighting_details 'calc w=1/[\s^2^(Fo^2^)+(0.2000P)^2^+0.0000P] where P=(Fo^2^+2Fc^2^)/3'
_refine_ls_weighting_scheme calc
_refine_ls_wR_factor_gt 0.2886
_refine_ls_wR_factor_ref 0.3204
_reflns_number_gt 8539
_reflns_number_total 12368
_reflns_threshold_expression >2sigma(I)
_cod_data_source_file ol5b01455_si_001.cif
_cod_data_source_block compound1e
_cod_depositor_comments
;
The following automatic conversions were performed:

'_symmetry_cell_setting' value 'Trigonal' changed to 'trigonal'
according to
/usr/data/users/saulius/crontab/automatic-downloads/current/ACS/lib/dictionaries/cif_core.dic
dictionary named 'cif_core.dic' version 2.4.2 from 2011-04-26.

Automatic conversion script
Id: cif_fix_values 3271 2015-04-21 07:52:19Z andrius 
;
_cod_original_cell_volume 4752(2)
_cod_original_sg_symbol_H-M 'P3(1)   '
_cod_database_code 1529871

loop_
_symmetry_equiv_pos_as_xyz
'x, y, z'
'-y, x-y, z+1/3'
'-x+y, -x, z+2/3'

loop_
_atom_site_label
_atom_site_type_symbol
_atom_site_fract_x
_atom_site_fract_y
_atom_site_fract_z
_atom_site_U_iso_or_equiv
_atom_site_adp_type
_atom_site_occupancy
_atom_site_symmetry_multiplicity
_atom_site_calc_flag
_atom_site_refinement_flags
C58 C 0.3763(9) 0.6372(6) 0.3448(2) 0.108(5) Uani 1 1 d GU
C59 C 0.2798(7) 0.5931(7) 0.3716(3) 0.109(5) Uani 1 1 d GU
H59 H 0.2337 0.6254 0.3702 0.131 Uiso 1 1 calc R
C60 C 0.2507(7) 0.5017(7) 0.4004(3) 0.163(9) Uani 1 1 d GU
H60 H 0.1848 0.4716 0.4187 0.196 Uiso 1 1 calc R
C61 C 0.3182(10) 0.4545(6) 0.4025(3) 0.146(7) Uani 1 1 d GU
H61 H 0.2983 0.3921 0.4222 0.175 Uiso 1 1 calc R
C62 C 0.4147(12) 0.4986(9) 0.3757(3) 0.174(7) Uani 1 1 d GU
H62 H 0.4608 0.4664 0.3771 0.209 Uiso 1 1 calc R
C63 C 0.4438(10) 0.5900(8) 0.3469(3) 0.166(7) Uani 1 1 d GU
H63 H 0.5097 0.6201 0.3285 0.200 Uiso 1 1 calc R
P1 P 0.86306(15) 0.91905(15) 0.32240(7) 0.0387(4) Uani 1 1 d .
P2 P 0.61588(14) 0.91523(14) 0.45805(6) 0.0349(4) Uani 1 1 d .
P3 P 0.4123(4) 0.7497(2) 0.30578(8) 0.0888(11) Uani 1 1 d .
O4 O 0.8618(4) 0.9626(4) 0.37016(19) 0.0480(12) Uani 1 1 d .
O5 O 0.5075(4) 0.8697(4) 0.43448(17) 0.0410(11) Uani 1 1 d .
O2 O 1.0080(5) 1.4669(5) 0.3672(2) 0.0699(18) Uani 1 1 d .
O3 O 0.4152(5) 1.2454(5) 0.3815(2) 0.0612(16) Uani 1 1 d .
O1 O 0.6680(4) 1.1697(6) 0.1590(2) 0.0612(16) Uani 1 1 d .
O6 O 0.5059(13) 0.7677(9) 0.2760(3) 0.156(6) Uani 1 1 d .
N3 N 0.5451(4) 1.1323(4) 0.21789(18) 0.0310(11) Uani 1 1 d .
N1 N 0.9647(5) 1.3415(4) 0.3089(2) 0.0368(12) Uani 1 1 d .
N2 N 0.5741(5) 1.2632(4) 0.4117(2) 0.0365(12) Uani 1 1 d .
N6 N 0.4311(6) 0.8527(5) 0.3408(2) 0.0438(14) Uani 1 1 d .
H6N H 0.4244 0.8398 0.3713 0.053 Uiso 1 1 calc R
N5 N 0.7274(5) 1.0165(5) 0.4310(2) 0.0387(13) Uani 1 1 d .
H5N H 0.7831 1.0055 0.4246 0.046 Uiso 1 1 calc R
N4 N 0.7953(7) 0.9443(6) 0.2813(3) 0.069(2) Uani 1 1 d .
H4N H 0.7491 0.8877 0.2637 0.082 Uiso 1 1 calc R
C6 C 0.8820(5) 1.2406(5) 0.2856(2) 0.0309(13) Uani 1 1 d .
C7 C 0.8032(5) 1.2445(5) 0.2576(2) 0.0327(13) Uani 1 1 d .
H7 H 0.8029 1.3122 0.2536 0.039 Uiso 1 1 calc R
C1 C 0.6437(5) 1.1509(6) 0.2010(2) 0.0374(15) Uani 1 1 d .
C2 C 0.7241(5) 1.1483(5) 0.2354(2) 0.0323(14) Uani 1 1 d .
C5 C 0.8858(5) 1.1443(5) 0.2924(2) 0.0363(15) Uani 1 1 d .
H5 H 0.9430 1.1444 0.3107 0.044 Uiso 1 1 calc R
C4 C 0.8039(5) 1.0472(5) 0.2715(2) 0.0365(15) Uani 1 1 d .
C3 C 0.7252(5) 1.0474(6) 0.2414(3) 0.0382(15) Uani 1 1 d .
H3 H 0.6734 0.9818 0.2253 0.046 Uiso 1 1 calc R
C9 C 1.1403(6) 1.3758(7) 0.2723(3) 0.053(2) Uani 1 1 d .
H9A H 1.1636 1.3618 0.3030 0.080 Uiso 1 1 calc R
H9B H 1.2054 1.4313 0.2550 0.080 Uiso 1 1 calc R
H9C H 1.1034 1.3067 0.2542 0.080 Uiso 1 1 calc R
C8 C 1.0615(6) 1.4180(6) 0.2799(3) 0.0444(17) Uani 1 1 d .
H8A H 1.1012 1.4913 0.2956 0.053 Uiso 1 1 calc R
H8B H 1.0351 1.4283 0.2488 0.053 Uiso 1 1 calc R
C15 C 0.6641(5) 1.2434(5) 0.4080(2) 0.0304(13) Uani 1 1 d .
C12 C 0.8339(6) 1.1941(6) 0.3942(2) 0.0368(14) Uani 1 1 d .
H12 H 0.8921 1.1781 0.3895 0.044 Uiso 1 1 calc R
C17 C 0.5785(7) 1.3370(6) 0.4497(3) 0.0462(17) Uani 1 1 d .
H17A H 0.5269 1.3643 0.4420 0.055 Uiso 1 1 calc R
H17B H 0.6543 1.4021 0.4511 0.055 Uiso 1 1 calc R
C16 C 0.7607(6) 1.3176(5) 0.3853(2) 0.0385(15) Uani 1 1 d .
H16 H 0.7695 1.3864 0.3747 0.046 Uiso 1 1 calc R
C14 C 0.6553(6) 1.1449(5) 0.4251(2) 0.0339(14) Uani 1 1 d .
H14 H 0.5907 1.0948 0.4422 0.041 Uiso 1 1 calc R
C11 C 0.8449(6) 1.2946(5) 0.3774(2) 0.0354(14) Uani 1 1 d .
C13 C 0.7369(6) 1.1180(6) 0.4179(2) 0.0366(14) Uani 1 1 d .
C10 C 0.9448(6) 1.3762(6) 0.3510(3) 0.0465(18) Uani 1 1 d .
C18 C 0.5497(9) 1.2846(8) 0.4967(3) 0.064(2) Uani 1 1 d .
H18A H 0.4774 1.2163 0.4951 0.097 Uiso 1 1 calc R
H18B H 0.5460 1.3358 0.5194 0.097 Uiso 1 1 calc R
H18C H 0.6064 1.2669 0.5068 0.097 Uiso 1 1 calc R
C22 C 0.4565(6) 0.9570(6) 0.3260(2) 0.0374(15) Uani 1 1 d .
C25 C 0.5162(5) 1.1746(5) 0.2982(2) 0.0331(14) Uani 1 1 d .
H25 H 0.5367 1.2478 0.2885 0.040 Uiso 1 1 calc R
C24 C 0.5140(5) 1.0989(5) 0.2659(2) 0.0318(13) Uani 1 1 d .
C20 C 0.4878(5) 1.1418(5) 0.3452(2) 0.0324(14) Uani 1 1 d .
C21 C 0.4535(5) 1.0297(5) 0.3584(2) 0.0343(14) Uani 1 1 d .
H21 H 0.4286 1.0051 0.3896 0.041 Uiso 1 1 calc R
C19 C 0.4887(6) 1.2214(6) 0.3807(3) 0.0413(16) Uani 1 1 d .
C26 C 0.4623(6) 1.1304(6) 0.1853(2) 0.0384(15) Uani 1 1 d .
H26A H 0.5012 1.1783 0.1579 0.046 Uiso 1 1 calc R
H26B H 0.4215 1.1622 0.2015 0.046 Uiso 1 1 calc R
C23 C 0.4837(5) 0.9914(5) 0.2795(2) 0.0319(13) Uani 1 1 d .
H23 H 0.4815 0.9406 0.2565 0.038 Uiso 1 1 calc R
C27 C 0.3812(7) 1.0177(8) 0.1680(3) 0.056(2) Uani 1 1 d .
H27A H 0.4191 0.9903 0.1476 0.084 Uiso 1 1 calc R
H27B H 0.3226 1.0210 0.1501 0.084 Uiso 1 1 calc R
H27C H 0.3482 0.9675 0.1949 0.084 Uiso 1 1 calc R
C28 C 1.0011(7) 0.9694(7) 0.3021(3) 0.056(2) Uani 1 1 d U
C29 C 1.0256(11) 0.9779(8) 0.2546(4) 0.081(3) Uani 1 1 d U
H29 H 0.9725 0.9694 0.2315 0.098 Uiso 1 1 calc R
C30 C 1.1355(15) 1.0003(10) 0.2415(7) 0.126(5) Uani 1 1 d U
H30 H 1.1552 1.0044 0.2091 0.151 Uiso 1 1 calc R
C31 C 1.2154(14) 1.0163(14) 0.2780(10) 0.159(8) Uani 1 1 d U
H31 H 1.2885 1.0331 0.2699 0.190 Uiso 1 1 calc R
C37 C 0.7251(9) 0.5435(8) 0.3217(4) 0.075(3) Uani 1 1 d .
H37 H 0.6965 0.4655 0.3226 0.090 Uiso 1 1 calc R
C34 C 0.8016(6) 0.7711(6) 0.3199(3) 0.0465(18) Uani 1 1 d .
C36 C 0.772(2) 0.6047(11) 0.2804(5) 0.151(9) Uani 1 1 d .
H36 H 0.7802 0.5696 0.2531 0.182 Uiso 1 1 calc R
C39 C 0.7618(14) 0.7115(9) 0.3587(5) 0.116(6) Uani 1 1 d .
H39 H 0.7598 0.7461 0.3873 0.139 Uiso 1 1 calc R
C38 C 0.7220(19) 0.5953(9) 0.3575(5) 0.149(8) Uani 1 1 d .
H38 H 0.6911 0.5542 0.3857 0.178 Uiso 1 1 calc R
C35 C 0.8075(18) 0.7183(10) 0.2799(4) 0.137(7) Uani 1 1 d .
H35 H 0.8359 0.7593 0.2516 0.164 Uiso 1 1 calc R
C40 C 0.6094(6) 0.9704(5) 0.5146(2) 0.0382(15) Uani 1 1 d .
C41 C 0.7033(6) 1.0209(6) 0.5452(3) 0.0471(18) Uani 1 1 d .
H41 H 0.7726 1.0305 0.5350 0.057 Uiso 1 1 calc R
C42 C 0.6940(9) 1.0548(6) 0.5882(3) 0.065(3) Uani 1 1 d .
H42 H 0.7569 1.0866 0.6085 0.078 Uiso 1 1 calc R
C45 C 0.5130(7) 0.9590(9) 0.5302(3) 0.064(2) Uani 1 1 d .
H45 H 0.4493 0.9253 0.5105 0.076 Uiso 1 1 calc R
C44 C 0.5053(9) 0.9957(14) 0.5745(4) 0.121(6) Uani 1 1 d .
H44 H 0.4368 0.9873 0.5852 0.145 Uiso 1 1 calc R
C43 C 0.5986(9) 1.0450(9) 0.6035(3) 0.076(3) Uani 1 1 d .
H43 H 0.5945 1.0715 0.6339 0.091 Uiso 1 1 calc R
C47 C 0.7650(9) 0.8432(9) 0.4805(3) 0.064(2) Uani 1 1 d .
H47 H 0.8213 0.9187 0.4838 0.077 Uiso 1 1 calc R
C46 C 0.6554(8) 0.8117(7) 0.4674(3) 0.055(2) Uani 1 1 d .
C51 C 0.5768(10) 0.7034(7) 0.4622(4) 0.074(3) Uani 1 1 d .
H51 H 0.5047 0.6840 0.4514 0.089 Uiso 1 1 calc R
C49 C 0.6987(13) 0.6405(10) 0.4830(3) 0.083(4) Uani 1 1 d .
H49 H 0.7132 0.5812 0.4868 0.099 Uiso 1 1 calc R
C48 C 0.7857(10) 0.7532(11) 0.4887(3) 0.074(3) Uani 1 1 d .
H48 H 0.8576 0.7685 0.4979 0.089 Uiso 1 1 calc R
C50 C 0.6020(11) 0.6212(9) 0.4726(5) 0.085(4) Uani 1 1 d .
H50 H 0.5435 0.5462 0.4720 0.102 Uiso 1 1 calc R
C52 C 0.304(2) 0.7252(9) 0.2713(4) 0.117(6) Uani 1 1 d U
C57 C 0.2214(16) 0.7396(8) 0.2856(6) 0.120(6) Uani 1 1 d U
H57 H 0.2250 0.7626 0.3174 0.143 Uiso 1 1 calc R
C53 C 0.290(2) 0.6892(9) 0.2253(4) 0.169(9) Uani 1 1 d U
H53 H 0.3443 0.6751 0.2117 0.202 Uiso 1 1 calc R
C55 C 0.117(3) 0.6933(16) 0.2179(8) 0.179(11) Uani 1 1 d U
H55 H 0.0550 0.6833 0.2002 0.215 Uiso 1 1 calc R
C56 C 0.1306(19) 0.7255(11) 0.2599(7) 0.177(10) Uani 1 1 d U
H56 H 0.0777 0.7403 0.2743 0.212 Uiso 1 1 calc R
C54 C 0.198(3) 0.6724(15) 0.1974(6) 0.199(13) Uani 1 1 d U
H54 H 0.1905 0.6476 0.1657 0.238 Uiso 1 1 calc R
C33 C 1.0784(10) 0.9857(17) 0.3356(6) 0.130(6) Uani 1 1 d U
H33 H 1.0617 0.9827 0.3683 0.156 Uiso 1 1 calc R
C32 C 1.1867(11) 1.0076(18) 0.3199(10) 0.164(8) Uani 1 1 d U
H32 H 1.2392 1.0159 0.3433 0.196 Uiso 1 1 calc R
O8 O 0.1891(9) 0.7788(6) 0.4245(3) 0.119(4) Uani 1 1 d .
O7A O 0.6503(9) 0.7761(8) 0.2175(4) 0.066(3) Uani 0.55 1 d P
O9 O 0.2472(12) 0.1782(16) 0.4491(6) 0.183(6) Uani 1 1 d .
O7B O 0.7438(8) 0.8600(8) 0.1559(3) 0.034(2) Uiso 0.45 1 d P

loop_
_atom_site_aniso_label
_atom_site_aniso_U_11
_atom_site_aniso_U_22
_atom_site_aniso_U_33
_atom_site_aniso_U_23
_atom_site_aniso_U_13
_atom_site_aniso_U_12
C58 0.257(15) 0.047(5) 0.035(4) 0.006(4) 0.007(7) 0.088(8)
C59 0.110(9) 0.080(8) 0.113(9) 0.044(7) -0.048(8) 0.029(7)
C60 0.161(13) 0.084(9) 0.128(11) 0.072(8) -0.078(10) -0.027(8)
C61 0.29(2) 0.047(6) 0.072(8) 0.002(5) -0.038(11) 0.059(9)
C62 0.39(2) 0.146(11) 0.087(9) 0.052(8) 0.075(12) 0.210(14)
C63 0.37(2) 0.160(11) 0.082(8) 0.061(8) 0.105(11) 0.215(13)
P1 0.0363(9) 0.0390(10) 0.0441(10) 0.0073(8) 0.0003(8) 0.0212(8)
P2 0.0395(9) 0.0305(9) 0.0408(9) 0.0090(7) 0.0076(7) 0.0222(8)
P3 0.205(4) 0.0529(14) 0.0328(10) 0.0083(10) 0.0189(16) 0.0822(19)
O4 0.047(3) 0.045(3) 0.061(3) 0.007(2) 0.014(2) 0.030(2)
O5 0.045(3) 0.041(3) 0.042(3) 0.001(2) 0.001(2) 0.025(2)
O2 0.070(4) 0.046(3) 0.053(3) -0.007(3) 0.014(3) -0.002(3)
O3 0.073(4) 0.077(4) 0.068(4) -0.028(3) -0.021(3) 0.064(3)
O1 0.043(3) 0.100(5) 0.046(3) 0.027(3) 0.010(2) 0.041(3)
O6 0.347(17) 0.159(9) 0.074(5) 0.059(6) 0.110(8) 0.211(11)
N3 0.028(3) 0.034(3) 0.034(3) 0.011(2) 0.002(2) 0.017(2)
N1 0.037(3) 0.028(3) 0.039(3) 0.002(2) -0.001(2) 0.012(2)
N2 0.044(3) 0.030(3) 0.043(3) 0.002(2) -0.003(3) 0.024(2)
N6 0.068(4) 0.039(3) 0.030(3) 0.001(2) 0.009(3) 0.031(3)
N5 0.039(3) 0.039(3) 0.050(3) 0.019(3) 0.017(3) 0.028(3)
N4 0.080(5) 0.035(3) 0.087(6) 0.003(3) -0.038(4) 0.026(4)
C6 0.023(3) 0.033(3) 0.030(3) 0.004(3) 0.000(2) 0.009(3)
C7 0.032(3) 0.036(3) 0.030(3) 0.010(3) 0.004(3) 0.017(3)
C1 0.030(3) 0.040(4) 0.034(4) 0.011(3) -0.004(3) 0.012(3)
C2 0.029(3) 0.031(3) 0.038(3) 0.009(3) -0.001(3) 0.016(3)
C5 0.029(3) 0.037(3) 0.039(4) 0.009(3) 0.004(3) 0.013(3)
C4 0.034(3) 0.030(3) 0.043(4) 0.009(3) -0.008(3) 0.014(3)
C3 0.032(3) 0.034(3) 0.044(4) 0.006(3) -0.004(3) 0.013(3)
C9 0.038(4) 0.056(5) 0.053(5) -0.011(4) 0.009(3) 0.012(4)
C8 0.030(3) 0.041(4) 0.042(4) 0.001(3) 0.004(3) 0.003(3)
C15 0.029(3) 0.034(3) 0.026(3) 0.000(2) -0.002(2) 0.015(3)
C12 0.040(4) 0.034(3) 0.036(3) 0.002(3) 0.002(3) 0.018(3)
C17 0.060(5) 0.033(4) 0.044(4) -0.009(3) 0.004(3) 0.022(3)
C16 0.050(4) 0.024(3) 0.038(4) 0.004(3) -0.013(3) 0.016(3)
C14 0.038(3) 0.034(3) 0.036(3) 0.003(3) 0.000(3) 0.023(3)
C11 0.038(3) 0.033(3) 0.030(3) 0.004(3) -0.002(3) 0.013(3)
C13 0.041(4) 0.041(4) 0.032(3) 0.007(3) 0.002(3) 0.025(3)
C10 0.050(4) 0.032(4) 0.045(4) 0.009(3) 0.012(3) 0.011(3)
C18 0.078(6) 0.055(5) 0.052(5) -0.016(4) 0.000(4) 0.026(5)
C22 0.041(4) 0.039(4) 0.039(4) 0.006(3) 0.001(3) 0.025(3)
C25 0.029(3) 0.025(3) 0.046(4) 0.000(3) -0.005(3) 0.013(3)
C24 0.021(3) 0.039(3) 0.037(3) 0.002(3) -0.004(2) 0.017(3)
C20 0.035(3) 0.037(3) 0.036(3) -0.007(3) -0.012(3) 0.027(3)
C21 0.039(4) 0.036(3) 0.035(3) 0.001(3) 0.002(3) 0.024(3)
C19 0.048(4) 0.037(4) 0.046(4) -0.004(3) -0.006(3) 0.025(3)
C26 0.042(4) 0.049(4) 0.036(3) 0.008(3) -0.007(3) 0.032(3)
C23 0.035(3) 0.041(3) 0.026(3) 0.000(3) -0.002(3) 0.024(3)
C27 0.052(5) 0.074(6) 0.043(4) -0.007(4) -0.008(4) 0.032(4)
C28 0.048(4) 0.042(4) 0.061(5) -0.006(4) 0.019(3) 0.009(4)
C29 0.116(7) 0.056(5) 0.077(5) 0.013(5) 0.047(5) 0.047(6)
C30 0.144(10) 0.055(6) 0.171(12) 0.031(8) 0.125(9) 0.044(8)
C31 0.068(8) 0.093(10) 0.284(19) -0.053(14) 0.073(8) 0.018(8)
C37 0.091(7) 0.053(5) 0.086(7) 0.012(5) -0.026(6) 0.040(5)
C34 0.046(4) 0.042(4) 0.055(4) 0.009(3) -0.006(3) 0.025(3)
C36 0.30(3) 0.060(7) 0.074(8) -0.029(6) -0.031(11) 0.080(12)
C39 0.204(16) 0.062(6) 0.108(9) 0.038(6) 0.096(10) 0.086(9)
C38 0.30(2) 0.042(6) 0.073(8) 0.019(6) 0.068(11) 0.061(10)
C35 0.27(2) 0.054(6) 0.050(6) 0.005(5) -0.009(9) 0.055(10)
C40 0.040(4) 0.032(3) 0.042(4) 0.009(3) 0.006(3) 0.017(3)
C41 0.046(4) 0.040(4) 0.060(5) -0.002(3) -0.007(3) 0.026(3)
C42 0.085(7) 0.032(4) 0.053(5) -0.001(3) -0.010(5) 0.010(4)
C45 0.041(4) 0.091(7) 0.044(4) -0.009(4) 0.010(4) 0.022(4)
C44 0.054(6) 0.165(13) 0.073(7) -0.041(8) 0.035(6) 0.001(7)
C43 0.068(6) 0.070(6) 0.048(5) -0.005(4) 0.013(5) 0.003(5)
C47 0.082(6) 0.075(6) 0.063(5) 0.016(4) 0.003(5) 0.059(5)
C46 0.083(6) 0.069(6) 0.041(4) 0.027(4) 0.028(4) 0.058(5)
C51 0.103(8) 0.043(5) 0.096(7) 0.026(5) 0.048(6) 0.050(5)
C49 0.160(12) 0.088(8) 0.054(5) 0.026(5) 0.037(6) 0.103(9)
C48 0.102(8) 0.113(9) 0.057(5) 0.022(5) 0.008(5) 0.090(8)
C50 0.107(9) 0.065(6) 0.115(9) 0.041(6) 0.057(7) 0.066(7)
C52 0.250(18) 0.044(6) 0.056(6) -0.009(4) -0.041(9) 0.072(9)
C57 0.162(13) 0.028(5) 0.108(10) 0.011(6) -0.083(10) 0.002(7)
C53 0.31(2) 0.033(5) 0.050(6) 0.001(4) -0.035(10) -0.004(8)
C55 0.26(2) 0.072(10) 0.093(13) 0.003(9) -0.083(14) -0.004(13)
C56 0.214(16) 0.066(8) 0.165(14) 0.008(8) -0.151(13) 0.006(9)
C54 0.31(3) 0.064(9) 0.064(10) -0.009(7) -0.086(14) -0.020(14)
C33 0.061(7) 0.219(18) 0.110(8) -0.055(11) -0.019(6) 0.070(10)
C32 0.037(6) 0.184(18) 0.233(16) -0.059(16) 0.004(8) 0.028(8)
O8 0.181(10) 0.065(5) 0.113(6) 0.047(4) 0.092(7) 0.064(6)
O7A 0.059(6) 0.033(5) 0.093(8) -0.015(5) -0.010(6) 0.012(5)
O9 0.117(9) 0.221(16) 0.222(16) 0.044(13) 0.022(10) 0.092(10)

loop_
_atom_type_symbol
_atom_type_description
_atom_type_scat_dispersion_real
_atom_type_scat_dispersion_imag
_atom_type_scat_source
C C 0.0033 0.0016 'International Tables Vol C Tables 4.2.6.8 and 6.1.1.4'
H H 0.0000 0.0000 'International Tables Vol C Tables 4.2.6.8 and 6.1.1.4'
N N 0.0061 0.0033 'International Tables Vol C Tables 4.2.6.8 and 6.1.1.4'
O O 0.0106 0.0060 'International Tables Vol C Tables 4.2.6.8 and 6.1.1.4'
P P 0.1023 0.0942 'International Tables Vol C Tables 4.2.6.8 and 6.1.1.4'

loop_
_geom_angle_atom_site_label_1
_geom_angle_atom_site_label_2
_geom_angle_atom_site_label_3
_geom_angle
C59 C58 C63 120.0
C59 C58 P3 121.0(5)
C63 C58 P3 119.0(5)
C60 C59 C58 120.0
C60 C59 H59 120.0
C58 C59 H59 120.0
C59 C60 C61 120.0
C59 C60 H60 120.0
C61 C60 H60 120.0
C62 C61 C60 120.0
C62 C61 H61 120.0
C60 C61 H61 120.0
C61 C62 C63 120.0
C61 C62 H62 120.0
C63 C62 H62 120.0
C62 C63 C58 120.0
C62 C63 H63 120.0
C58 C63 H63 120.0
O4 P1 N4 115.7(4)
O4 P1 C28 111.4(4)
N4 P1 C28 108.0(5)
O4 P1 C34 114.1(3)
N4 P1 C34 102.8(4)
C28 P1 C34 103.9(4)
O5 P2 N5 118.3(3)
O5 P2 C40 109.2(3)
N5 P2 C40 105.8(3)
O5 P2 C46 112.3(4)
N5 P2 C46 102.5(3)
C40 P2 C46 108.1(3)
O6 P3 N6 117.1(6)
O6 P3 C52 109.4(8)
N6 P3 C52 105.1(5)
O6 P3 C58 110.2(4)
N6 P3 C58 104.1(3)
C52 P3 C58 110.7(6)
C1 N3 C24 120.9(5)
C1 N3 C26 119.5(5)
C24 N3 C26 119.0(5)
C10 N1 C6 122.4(5)
C10 N1 C8 120.3(6)
C6 N1 C8 115.9(5)
C19 N2 C15 122.8(6)
C19 N2 C17 119.8(6)
C15 N2 C17 117.3(6)
C22 N6 P3 125.4(5)
C22 N6 H6N 117.3
P3 N6 H6N 117.3
C13 N5 P2 123.5(4)
C13 N5 H5N 118.3
P2 N5 H5N 118.3
C4 N4 P1 126.3(6)
C4 N4 H4N 116.8
P1 N4 H4N 116.8
C7 C6 C5 122.4(6)
C7 C6 N1 119.0(6)
C5 C6 N1 118.6(5)
C6 C7 C2 119.1(6)
C6 C7 H7 120.4
C2 C7 H7 120.4
O1 C1 N3 122.1(6)
O1 C1 C2 120.4(6)
N3 C1 C2 117.6(6)
C7 C2 C3 120.2(6)
C7 C2 C1 120.9(6)
C3 C2 C1 118.7(6)
C6 C5 C4 118.3(6)
C6 C5 H5 120.9
C4 C5 H5 120.9
C3 C4 C5 121.5(6)
C3 C4 N4 117.3(6)
C5 C4 N4 121.2(6)
C4 C3 C2 118.3(6)
C4 C3 H3 120.9
C2 C3 H3 120.9
C8 C9 H9A 109.5
C8 C9 H9B 109.5
H9A C9 H9B 109.5
C8 C9 H9C 109.5
H9A C9 H9C 109.5
H9B C9 H9C 109.5
N1 C8 C9 112.3(6)
N1 C8 H8A 109.2
C9 C8 H8A 109.2
N1 C8 H8B 109.2
C9 C8 H8B 109.2
H8A C8 H8B 107.9
C16 C15 C14 118.1(6)
C16 C15 N2 121.0(6)
C14 C15 N2 120.8(6)
C13 C12 C11 119.9(6)
C13 C12 H12 120.1
C11 C12 H12 120.1
N2 C17 C18 114.3(6)
N2 C17 H17A 108.7
C18 C17 H17A 108.7
N2 C17 H17B 108.7
C18 C17 H17B 108.7
H17A C17 H17B 107.6
C15 C16 C11 121.7(6)
C15 C16 H16 119.2
C11 C16 H16 119.2
C13 C14 C15 122.3(6)
C13 C14 H14 118.8
C15 C14 H14 118.8
C16 C11 C12 119.4(6)
C16 C11 C10 118.9(6)
C12 C11 C10 121.7(6)
C14 C13 N5 124.0(6)
C14 C13 C12 118.6(6)
N5 C13 C12 117.3(6)
O2 C10 N1 122.0(6)
O2 C10 C11 121.3(7)
N1 C10 C11 116.6(6)
C17 C18 H18A 109.5
C17 C18 H18B 109.5
H18A C18 H18B 109.5
C17 C18 H18C 109.5
H18A C18 H18C 109.5
H18B C18 H18C 109.5
N6 C22 C21 119.1(6)
N6 C22 C23 122.2(6)
C21 C22 C23 118.7(6)
C24 C25 C20 119.0(6)
C24 C25 H25 120.5
C20 C25 H25 120.5
C25 C24 C23 121.1(6)
C25 C24 N3 119.5(6)
C23 C24 N3 119.4(6)
C25 C20 C21 119.2(6)
C25 C20 C19 120.2(6)
C21 C20 C19 120.6(6)
C22 C21 C20 120.6(6)
C22 C21 H21 119.7
C20 C21 H21 119.7
O3 C19 N2 123.0(6)
O3 C19 C20 121.2(6)
N2 C19 C20 115.8(6)
N3 C26 C27 113.8(6)
N3 C26 H26A 108.8
C27 C26 H26A 108.8
N3 C26 H26B 108.8
C27 C26 H26B 108.8
H26A C26 H26B 107.7
C24 C23 C22 121.1(6)
C24 C23 H23 119.4
C22 C23 H23 119.4
C26 C27 H27A 109.5
C26 C27 H27B 109.5
H27A C27 H27B 109.5
C26 C27 H27C 109.5
H27A C27 H27C 109.5
H27B C27 H27C 109.5
C33 C28 C29 121.6(10)
C33 C28 P1 116.4(8)
C29 C28 P1 121.5(8)
C28 C29 C30 117.3(14)
C28 C29 H29 121.3
C30 C29 H29 121.3
C29 C30 C31 119.6(14)
C29 C30 H30 120.2
C31 C30 H30 120.2
C32 C31 C30 118.8(15)
C32 C31 H31 120.6
C30 C31 H31 120.6
C38 C37 C36 117.7(10)
C38 C37 H37 121.2
C36 C37 H37 121.2
C39 C34 C35 117.9(8)
C39 C34 P1 119.9(8)
C35 C34 P1 121.6(7)
C35 C36 C37 119.2(12)
C35 C36 H36 120.4
C37 C36 H36 120.4
C34 C39 C38 119.8(11)
C34 C39 H39 120.1
C38 C39 H39 120.1
C37 C38 C39 124.3(11)
C37 C38 H38 117.8
C39 C38 H38 117.8
C34 C35 C36 120.9(11)
C34 C35 H35 119.5
C36 C35 H35 119.5
C45 C40 C41 118.1(7)
C45 C40 P2 120.2(6)
C41 C40 P2 121.6(5)
C42 C41 C40 120.2(8)
C42 C41 H41 119.9
C40 C41 H41 119.9
C41 C42 C43 121.7(9)
C41 C42 H42 119.1
C43 C42 H42 119.1
C40 C45 C44 120.9(9)
C40 C45 H45 119.6
C44 C45 H45 119.6
C45 C44 C43 119.6(10)
C45 C44 H44 120.2
C43 C44 H44 120.2
C42 C43 C44 119.5(9)
C42 C43 H43 120.3
C44 C43 H43 120.3
C46 C47 C48 115.4(10)
C46 C47 H47 122.3
C48 C47 H47 122.3
C51 C46 C47 121.3(8)
C51 C46 P2 118.2(8)
C47 C46 P2 120.4(7)
C46 C51 C50 119.8(12)
C46 C51 H51 120.1
C50 C51 H51 120.1
C50 C49 C48 119.0(9)
C50 C49 H49 120.5
C48 C49 H49 120.5
C49 C48 C47 120.5(10)
C49 C48 H48 119.7
C47 C48 H48 119.7
C49 C50 C51 123.6(12)
C49 C50 H50 118.2
C51 C50 H50 118.2
C57 C52 C53 112(2)
C57 C52 P3 123.4(10)
C53 C52 P3 125(2)
C52 C57 C56 128(2)
C52 C57 H57 116.0
C56 C57 H57 116.0
C52 C53 C54 122(3)
C52 C53 H53 118.9
C54 C53 H53 118.9
C56 C55 C54 118(3)
C56 C55 H55 120.9
C54 C55 H55 120.9
C55 C56 C57 121(3)
C55 C56 H56 119.6
C57 C56 H56 119.6
C55 C54 C53 118.7(18)
C55 C54 H54 120.7
C53 C54 H54 120.7
C28 C33 C32 118.0(16)
C28 C33 H33 121.0
C32 C33 H33 121.0
C31 C32 C33 125(2)
C31 C32 H32 117.7
C33 C32 H32 117.8

loop_
_geom_bond_atom_site_label_1
_geom_bond_atom_site_label_2
_geom_bond_distance
C58 C59 1.3900
C58 C63 1.3900
C58 P3 1.772(5)
C59 C60 1.3900
C59 H59 0.9500
C60 C61 1.3900
C60 H60 0.9500
C61 C62 1.3900
C61 H61 0.9500
C62 C63 1.3900
C62 H62 0.9500
C63 H63 0.9500
P1 O4 1.487(6)
P1 N4 1.643(7)
P1 C28 1.779(8)
P1 C34 1.793(8)
P2 O5 1.472(5)
P2 N5 1.672(6)
P2 C40 1.798(7)
P2 C46 1.800(7)
P3 O6 1.464(11)
P3 N6 1.652(6)
P3 C52 1.69(2)
O2 C10 1.212(9)
O3 C19 1.225(9)
O1 C1 1.228(8)
N3 C1 1.349(9)
N3 C24 1.434(8)
N3 C26 1.467(8)
N1 C10 1.364(10)
N1 C6 1.454(8)
N1 C8 1.481(9)
N2 C19 1.354(9)
N2 C15 1.414(9)
N2 C17 1.469(9)
N6 C22 1.376(9)
N6 H6N 0.8800
N5 C13 1.400(9)
N5 H5N 0.8800
N4 C4 1.404(9)
N4 H4N 0.8800
C6 C7 1.377(9)
C6 C5 1.380(9)
C7 C2 1.389(9)
C7 H7 0.9500
C1 C2 1.498(9)
C2 C3 1.422(9)
C5 C4 1.391(10)
C5 H5 0.9500
C4 C3 1.389(9)
C3 H3 0.9500
C9 C8 1.495(12)
C9 H9A 0.9800
C9 H9B 0.9800
C9 H9C 0.9800
C8 H8A 0.9900
C8 H8B 0.9900
C15 C16 1.378(9)
C15 C14 1.400(9)
C12 C13 1.401(10)
C12 C11 1.411(9)
C12 H12 0.9500
C17 C18 1.473(12)
C17 H17A 0.9900
C17 H17B 0.9900
C16 C11 1.379(10)
C16 H16 0.9500
C14 C13 1.378(9)
C14 H14 0.9500
C11 C10 1.484(10)
C18 H18A 0.9800
C18 H18B 0.9800
C18 H18C 0.9800
C22 C21 1.379(9)
C22 C23 1.390(9)
C25 C24 1.384(9)
C25 C20 1.401(9)
C25 H25 0.9500
C24 C23 1.389(9)
C20 C21 1.434(9)
C20 C19 1.491(9)
C21 H21 0.9500
C26 C27 1.485(12)
C26 H26A 0.9900
C26 H26B 0.9900
C23 H23 0.9500
C27 H27A 0.9800
C27 H27B 0.9800
C27 H27C 0.9800
C28 C33 1.367(17)
C28 C29 1.377(13)
C29 C30 1.449(19)
C29 H29 0.9500
C30 C31 1.45(3)
C30 H30 0.9500
C31 C32 1.24(3)
C31 H31 0.9500
C37 C38 1.259(16)
C37 C36 1.402(19)
C37 H37 0.9500
C34 C39 1.320(13)
C34 C35 1.376(15)
C36 C35 1.401(17)
C36 H36 0.9500
C39 C38 1.423(15)
C39 H39 0.9500
C38 H38 0.9500
C35 H35 0.9500
C40 C45 1.345(11)
C40 C41 1.427(10)
C41 C42 1.336(12)
C41 H41 0.9500
C42 C43 1.337(15)
C42 H42 0.9500
C45 C44 1.379(14)
C45 H45 0.9500
C44 C43 1.394(17)
C44 H44 0.9500
C43 H43 0.9500
C47 C46 1.410(14)
C47 C48 1.437(13)
C47 H47 0.9500
C46 C51 1.357(14)
C51 C50 1.385(13)
C51 H51 0.9500
C49 C50 1.268(18)
C49 C48 1.432(18)
C49 H49 0.9500
C48 H48 0.9500
C50 H50 0.9500
C52 C57 1.32(3)
C52 C53 1.375(17)
C57 C56 1.38(2)
C57 H57 0.9500
C53 C54 1.43(4)
C53 H53 0.9500
C55 C56 1.25(3)
C55 C54 1.41(4)
C55 H55 0.9500
C56 H56 0.9500
C54 H54 0.9500
C33 C32 1.450(19)
C33 H33 0.9500
C32 H32 0.9500
